data_1000278
loop_
_publ_author_name
'Renaudin, J'
'Ferey, G'
'Drillon, M'
'De Kozak, A'
'Samouel, M'

_publ_section_title
;
La structure magnetique du ferrimagnetique monodimensionnel Ba~7~ Cu
Fe~6~ F~34~ de type jarlite
;
_journal_coden_ASTM CHDCAQ
_journal_name_full
;
Comptes Rendus Hebdomadaires des Seances de l'Academie des Sciences,
Serie C, Sciences Chimiques (1966-)
;
_journal_page_first 1217
_journal_page_last 1222
_journal_volume 308
_journal_year 1989
_chemical_formula_structural 'Ba7 Cu Fe6 F34'
_chemical_formula_sum 'Ba7 Cu F34 Fe6'
_chemical_name_systematic 'Heptabarium copper hexairon(III) fluoride'
_space_group_IT_number 12
_symmetry_cell_setting monoclinic
_symmetry_Int_Tables_number 12
_symmetry_space_group_name_Hall '-C 2y'
_symmetry_space_group_name_H-M 'C 1 2/m 1'
_cell_angle_alpha 90
_cell_angle_beta 101.75(2)
_cell_angle_gamma 90
_cell_formula_units_Z 2
_cell_length_a 16.892(4)
_cell_length_b 11.331(1)
_cell_length_c 7.646(2)
_cell_volume 1432.8
_refine_ls_R_factor_all 0.109
_cod_database_code 1000278

loop_
_symmetry_equiv_pos_as_xyz
x,y,z
x,-y,z
-x,-y,-z
-x,y,-z
1/2+x,1/2+y,z
1/2+x,1/2-y,z
1/2-x,1/2-y,-z
1/2-x,1/2+y,-z

loop_
_atom_site_label
_atom_site_type_symbol
_atom_site_symmetry_multiplicity
_atom_site_Wyckoff_symbol
_atom_site_fract_x
_atom_site_fract_y
_atom_site_fract_z
_atom_site_occupancy
_atom_site_attached_hydrogens
_atom_site_calc_flag
Ba1 Ba2+ 2 a 0. 0. 0. 1. 0 d
Ba2 Ba2+ 4 i 0.2625(6) 0. 0.128(1) 1. 0 d
Ba3 Ba2+ 8 j 0.1421(5) 0.3015(6) 0.300(1) 1. 0 d
Cu1 Cu2+ 2 d 0. 0.5 0.5 1. 0 d
Fe1 Fe3+ 4 i 0.1738(4) 0. 0.5427(9) 1. 0 d
Fe2 Fe3+ 8 j 0.1098(3) 0.2411(4) 0.8009(7) 1. 0 d
F1 F1- 8 j 0.3812(5) 0.1342(7) 0.031(1) 1. 0 d
F2 F1- 8 j 0.1344(4) 0.1303(7) 0.995(1) 1. 0 d
F3 F1- 8 j 0.2770(4) 0.2449(8) 0.197(1) 1. 0 d
F4 F1- 8 j -0.0011(5) 0.2079(6) 0.803(1) 1. 0 d
F5 F1- 8 j 0.4175(4) 0.1403(7) 0.389(1) 1. 0 d
F6 F1- 8 j 0.1083(4) 0.1255(8) 0.617(1) 1. 0 d
F7 F1- 8 j 0.2376(5) 0.1171(6) 0.456(1) 1. 0 d
F8 F1- 4 i 0.2531(6) 0. 0.760(2) 1. 0 d
F9 F1- 4 i 0.1130(7) 0. 0.303(2) 1. 0 d
F10 F1- 4 i 0.4394(7) 0. 0.681(2) 1. 0 d

loop_
_atom_type_symbol
_atom_type_oxidation_number
Ba2+ 2.000
Cu2+ 2.000
Fe3+ 3.000
F1- -1.000
